data_9003094
loop_
_publ_author_name
'Gonzalez del Tanago, J.'
'La Iglesia, A.'
'Rius, J.'
'Santin, S. F.'

_publ_section_title
;
 Calderonite, a new lead-iron-vanadate of the brackebuschite group
;
_journal_name_full 'American Mineralogist'
_journal_page_first 1703
_journal_page_last 1708
_journal_volume 88
_journal_year 2003
_chemical_formula_sum 'Fe H O9 Pb1.937 V1.912'
_chemical_name_mineral Calderonite
_space_group_IT_number 11
_symmetry_space_group_name_Hall '-P 2yb'
_symmetry_space_group_name_H-M 'P 1 21/m 1'
_cell_angle_alpha 90
_cell_angle_beta 112.23
_cell_angle_gamma 90
_cell_formula_units_Z 2
_cell_length_a 7.649
_cell_length_b 6.101
_cell_length_c 8.904
_cell_volume 384.635
_database_code_amcsd 0003183
_exptl_crystal_density_diffrn 6.041
_cod_original_cell_volume 384.634
_cod_original_formula_sum 'V1.912 Fe Pb1.937 O9 H'
_cod_database_code 9003094

loop_
_space_group_symop_operation_xyz
x,y,z
x,1/2-y,z
-x,1/2+y,-z
-x,-y,-z

loop_
_atom_site_label
_atom_site_fract_x
_atom_site_fract_y
_atom_site_fract_z
_atom_site_occupancy
_atom_site_U_iso_or_equiv
_atom_site_type_symbol
_atom_site_attached_hydrogens
VT1 0.55870 0.75000 0.82500 0.97700 0.01000 V 0
VT2 0.96010 0.75000 0.66210 0.93500 0.01000 V 0
FeM1 0.00000 0.00000 0.00000 1.00000 0.01000 Fe 0
PbM2 -0.26140 0.75000 0.25540 0.97900 0.02400 Pb 0
PbM3 0.32270 0.75000 0.39700 0.95800 0.03200 Pb 0
O1 0.49230 0.97830 0.70610 1.00000 0.02400 O 0
O2 0.45250 0.75000 0.95560 1.00000 0.04000 O 0
O3 0.80840 0.75000 0.94310 1.00000 0.01800 O 0
O4 0.72990 0.75000 0.54490 1.00000 0.03600 O 0
O5 -0.01060 0.01670 0.21930 1.00000 0.02000 O 0
O6 0.07600 0.75000 0.53520 1.00000 0.02900 O 0
O-H7 0.18550 0.75000 0.08100 1.00000 0.01500 O 1

loop_
_cod_changelog_entry_id
_cod_changelog_entry_author
_cod_changelog_entry_date
_cod_changelog_entry_text
1
;cod-tools version 3.8.0
Id: cif_guess_AMCSD_atom_types 9574 2023-05-10 09:00:05Z saulius
;
2023-05-10T18:48:19+03:00
;Derived atom types and hydrogen counts
from atom names that follow the AMCSD naming convention
(Wat == water, O-H == hydroxyl).
;

loop_
_cod_related_entry_id
_cod_related_entry_database
_cod_related_entry_code
1 AMCSD 0003183
